data_7151234
loop_
_publ_author_name
'Davies, Stephen G.'
'Garner, A. Christopher'
'Roberts, Paul M.'
'Smith, Andrew D.'
'Sweet, Miles J.'
'Thomson, James E.'

_publ_section_title
;
 Oxazinanones as chiral auxiliaries: synthesis and evaluation in
 enolate alkylations and aldol reactions.
;
_journal_issue 14
_journal_name_full 'Organic &amp; biomolecular chemistry'
_journal_page_first 2753
_journal_page_last 2768
_journal_paper_doi 10.1039/b604073j
_journal_volume 4
_journal_year 2006
_chemical_absolute_configuration unk
_chemical_formula_moiety 'C16 H29 N1 O4'
_chemical_formula_sum 'C16 H29 N O4'
_chemical_formula_weight 299.41
_space_group_IT_number 1
_symmetry_cell_setting triclinic
_symmetry_Int_Tables_number 1
_symmetry_space_group_name_Hall 'P 1'
_symmetry_space_group_name_H-M 'P 1'
_atom_sites_solution_hydrogens geom
_atom_sites_solution_primary direct
_audit_creation_date 04-18-08
_audit_creation_method CRYSTALS_ver_12-03-99
_cell_angle_alpha 89.749(2)
_cell_angle_beta 79.982(2)
_cell_angle_gamma 64.9723(11)
_cell_formula_units_Z 2
_cell_length_a 8.8735(2)
_cell_length_b 9.7635(3)
_cell_length_c 11.2480(3)
_cell_measurement_reflns_used 3610
_cell_measurement_temperature 190
_cell_measurement_theta_max 27
_cell_measurement_theta_min 5
_cell_volume 866.90(4)
_computing_cell_refinement
;
Denzo/Scalepack (Otwinowski & Minor, 1996)
;
_computing_data_collection
;
COLLECT (Nonius BV, 1997)
;
_computing_data_reduction
;
Denzo/Scalepack (Otwinowski & Minor, 1996)
;
_computing_molecular_graphics
;
CAMERON (Watkin et al 1996)
;
_computing_publication_material
;
CRYSTALS (Watkin et al 2001)
;
_computing_structure_refinement
;
CRYSTALS (Watkin et al 2001)
;
_computing_structure_solution
;
USER DEFINED STRUCTURE SOLUTION
;
_diffrn_ambient_temperature 190
_diffrn_measured_fraction_theta_full 0.989
_diffrn_measured_fraction_theta_max 0.984
_diffrn_measurement_device_type
;
Enraf Nonius Kappa CCD
;
_diffrn_measurement_method \w
_diffrn_radiation_monochromator graphite
_diffrn_radiation_type 'Mo K\a'
_diffrn_radiation_wavelength 0.71073
_diffrn_reflns_av_R_equivalents 0.01
_diffrn_reflns_limit_h_max 11
_diffrn_reflns_limit_h_min -11
_diffrn_reflns_limit_k_max 12
_diffrn_reflns_limit_k_min -12
_diffrn_reflns_limit_l_max 14
_diffrn_reflns_limit_l_min -14
_diffrn_reflns_number 7230
_diffrn_reflns_theta_full 24.873
_diffrn_reflns_theta_max 27.408
_diffrn_reflns_theta_min 5.109
_diffrn_standards_decay_% 0.00
_diffrn_standards_interval_count 0
_diffrn_standards_interval_time 0
_diffrn_standards_number 0
_exptl_absorpt_coefficient_mu 0.081
_exptl_absorpt_correction_T_max 1.00
_exptl_absorpt_correction_T_min 1.00
_exptl_absorpt_correction_type multi-scan
_exptl_absorpt_process_details
;
Denzo/Scalepack (Otwinowski & Minor, 1996)
;
_exptl_crystal_colour ' colourless '
_exptl_crystal_density_diffrn 1.147
_exptl_crystal_description ' plate '
_exptl_crystal_F_000 328.000
_exptl_crystal_size_max 0.10
_exptl_crystal_size_mid 0.05
_exptl_crystal_size_min 0.05
_refine_diff_density_max 0.16
_refine_diff_density_min -0.17
_refine_ls_extinction_method None
_refine_ls_goodness_of_fit_ref 1.1334
_refine_ls_hydrogen_treatment constr
_refine_ls_matrix_type full
_refine_ls_number_parameters 379
_refine_ls_number_reflns 3145
_refine_ls_R_factor_all 0.0497
_refine_ls_R_factor_gt 0.0369
_refine_ls_shift/su_max 0.000145
_refine_ls_structure_factor_coef F
_refine_ls_weighting_details
;
Method = Prince modified Chebychev polynomial, (Watkin, 1994)
W = [weight] * [1-(deltaF/6*sigmaF)^2]^2

0.647 0.842E-01 0.320
;
_refine_ls_weighting_scheme calc
_refine_ls_wR_factor_all 0.0482
_refine_ls_wR_factor_gt 0.0380
_refine_ls_wR_factor_ref 0.0380
_reflns_limit_h_max 11
_reflns_limit_h_min -11
_reflns_limit_k_max 12
_reflns_limit_k_min -12
_reflns_limit_l_max 14
_reflns_limit_l_min 0
_reflns_number_gt 3145
_reflns_number_total 3878
_reflns_threshold_expression I>2.00u(I)
_cod_data_source_file b604073j.txt
_cod_data_source_block compound_3
_cod_original_formula_sum 'C16 H29 N1 O4'
_cod_database_code 7151234

loop_
_symmetry_equiv_pos_as_xyz
x,y,z

loop_
_atom_site_label
_atom_site_type_symbol
_atom_site_fract_x
_atom_site_fract_y
_atom_site_fract_z
_atom_site_U_iso_or_equiv
_atom_site_occupancy
_atom_site_adp_type
_atom_site_attached_hydrogens
N1 N -0.4664(2) -0.16285(19) -0.13616(16) 0.0295 1.0000 Uani .
C2 C -0.5454(3) -0.0222(2) -0.05057(19) 0.0311 1.0000 Uani .
C3 C -0.7325(3) 0.0660(2) -0.0548(2) 0.0349 1.0000 Uani .
C4 C -0.8096(3) -0.0371(3) -0.0852(2) 0.0344 1.0000 Uani .
O5 O -0.7145(2) -0.11136(18) -0.20663(15) 0.0365 1.0000 Uani .
C6 C -0.5457(3) -0.1768(2) -0.22916(19) 0.0312 1.0000 Uani .
O7 O -0.4732(2) -0.2427(2) -0.32761(14) 0.0434 1.0000 Uani .
C8 C -0.8004(3) -0.1567(3) 0.0040(2) 0.0426 1.0000 Uani .
C9 C -0.9907(3) 0.0514(3) -0.1047(3) 0.0481 1.0000 Uani .
C10 C -0.4409(3) 0.0707(3) -0.0789(2) 0.0404 1.0000 Uani .
C11 C -0.4238(4) 0.1097(4) -0.2098(3) 0.0606 1.0000 Uani .
C12 C -0.5175(4) 0.2150(3) 0.0059(3) 0.0563 1.0000 Uani .
C13 C -0.3168(3) -0.2785(2) -0.1101(2) 0.0326 1.0000 Uani .
C14 C -0.2240(3) -0.4259(2) -0.1900(2) 0.0334 1.0000 Uani .
C15 C -0.0334(3) -0.4926(2) -0.18732(19) 0.0303 1.0000 Uani .
C16 C 0.0514(3) -0.3892(3) -0.2336(2) 0.0380 1.0000 Uani .
C17 C 0.0259(4) -0.3398(3) -0.3606(3) 0.0536 1.0000 Uani .
C18 C 0.2390(3) -0.4650(3) -0.2286(3) 0.0523 1.0000 Uani .
O19 O 0.0518(2) -0.64025(16) -0.25084(14) 0.0347 1.0000 Uani .
C20 C -0.3017(3) -0.5338(3) -0.1411(3) 0.0534 1.0000 Uani .
O21 O -0.2708(2) -0.2610(2) -0.01867(16) 0.0479 1.0000 Uani .
H21 H -0.5430 -0.0503 0.0361 0.0384 1.0000 Uiso .
N22 N -0.1148(2) -0.6490(2) -0.64835(17) 0.0360 1.0000 Uani .
C23 C -0.1808(3) -0.4794(3) -0.6453(2) 0.0381 1.0000 Uani .
C24 C -0.3394(3) -0.4114(3) -0.7010(3) 0.0467 1.0000 Uani .
C25 C -0.4339(3) -0.5091(3) -0.6889(3) 0.0507 1.0000 Uani .
O26 O -0.3147(2) -0.6578(2) -0.75320(19) 0.0536 1.0000 Uani .
C27 C -0.1586(3) -0.7274(3) -0.7306(2) 0.0428 1.0000 Uani .
O28 O -0.0645(3) -0.8512(2) -0.77974(18) 0.0585 1.0000 Uani .
C29 C -0.4973(4) -0.5303(4) -0.5593(3) 0.0640 1.0000 Uani .
C30 C -0.5773(4) -0.4534(4) -0.7602(4) 0.0754 1.0000 Uani .
C31 C -0.0371(3) -0.4371(3) -0.7050(2) 0.0427 1.0000 Uani .
H31 H -0.7947 0.1246 0.0247 0.0439 1.0000 Uiso .
C32 C 0.0290(4) -0.4955(4) -0.8373(3) 0.0559 1.0000 Uani .
H32 H -0.7435 0.1394 -0.1198 0.0439 1.0000 Uiso .
C33 C -0.0932(4) -0.2674(3) -0.6896(3) 0.0598 1.0000 Uani .
C34 C -0.0227(3) -0.7178(3) -0.5599(2) 0.0360 1.0000 Uani .
C35 C 0.0455(3) -0.8875(3) -0.5487(2) 0.0398 1.0000 Uani .
C36 C 0.2133(3) -0.9455(3) -0.5038(2) 0.0385 1.0000 Uani .
C37 C 0.3468(4) -0.9071(3) -0.5839(3) 0.0555 1.0000 Uani .
C38 C 0.5047(5) -0.9543(5) -0.5292(4) 0.0761 1.0000 Uani .
C39 C 0.3884(4) -0.9768(5) -0.7135(3) 0.0775 1.0000 Uani .
O40 O 0.2710(3) -1.10624(19) -0.50097(17) 0.0507 1.0000 Uani .
C41 C -0.0907(4) -0.9124(4) -0.4585(4) 0.0688 1.0000 Uani .
O42 O -0.0062(3) -0.6366(2) -0.48609(16) 0.0515 1.0000 Uani .
H81 H -0.8544 -0.2202 -0.0242 0.0564 1.0000 Uiso .
H82 H -0.8597 -0.1089 0.0859 0.0564 1.0000 Uiso .
H83 H -0.6783 -0.2248 0.0045 0.0564 1.0000 Uiso .
H91 H -1.0402 -0.0194 -0.1234 0.0605 1.0000 Uiso .
H92 H -1.0644 0.1192 -0.0301 0.0605 1.0000 Uiso .
H93 H -0.9921 0.1167 -0.1743 0.0605 1.0000 Uiso .
H101 H -0.3229 0.0026 -0.0644 0.0536 1.0000 Uiso .
H111 H -0.3557 0.1694 -0.2262 0.0748 1.0000 Uiso .
H112 H -0.5405 0.1726 -0.2291 0.0748 1.0000 Uiso .
H113 H -0.3687 0.0151 -0.2673 0.0748 1.0000 Uiso .
H121 H -0.4488 0.2750 -0.0119 0.0742 1.0000 Uiso .
H122 H -0.6366 0.2802 -0.0042 0.0742 1.0000 Uiso .
H123 H -0.5202 0.1903 0.0936 0.0742 1.0000 Uiso .
H141 H -0.2353 -0.4083 -0.2780 0.0410 1.0000 Uiso .
H151 H -0.0237 -0.5045 -0.0996 0.0360 1.0000 Uiso .
H161 H -0.0045 -0.2923 -0.1792 0.0483 1.0000 Uiso .
H171 H 0.0833 -0.2714 -0.3862 0.0695 1.0000 Uiso .
H172 H 0.0747 -0.4301 -0.4202 0.0695 1.0000 Uiso .
H173 H -0.0983 -0.2817 -0.3614 0.0695 1.0000 Uiso .
H181 H 0.2958 -0.3990 -0.2579 0.0688 1.0000 Uiso .
H182 H 0.2954 -0.5641 -0.2798 0.0688 1.0000 Uiso .
H183 H 0.2538 -0.4873 -0.1423 0.0688 1.0000 Uiso .
H191 H 0.0382 -0.6328 -0.3353 0.0500 1.0000 Uiso .
H201 H -0.2442 -0.6331 -0.1917 0.0718 1.0000 Uiso .
H202 H -0.4258 -0.4879 -0.1439 0.0718 1.0000 Uiso .
H203 H -0.2868 -0.5521 -0.0556 0.0718 1.0000 Uiso .
H231 H -0.2183 -0.4342 -0.5573 0.0416 1.0000 Uiso .
H241 H -0.3037 -0.4019 -0.7903 0.0541 1.0000 Uiso .
H242 H -0.4165 -0.3068 -0.6621 0.0541 1.0000 Uiso .
H291 H -0.5564 -0.6002 -0.5571 0.0746 1.0000 Uiso .
H292 H -0.5754 -0.4333 -0.5138 0.0746 1.0000 Uiso .
H293 H -0.3969 -0.5827 -0.5168 0.0746 1.0000 Uiso .
H301 H -0.6411 -0.5162 -0.7521 0.0933 1.0000 Uiso .
H302 H -0.5305 -0.4528 -0.8488 0.0933 1.0000 Uiso .
H303 H -0.6595 -0.3442 -0.7303 0.0933 1.0000 Uiso .
H311 H 0.0618 -0.4903 -0.6629 0.0555 1.0000 Uiso .
H321 H 0.1219 -0.4684 -0.8728 0.0665 1.0000 Uiso .
H322 H -0.0657 -0.4528 -0.8835 0.0665 1.0000 Uiso .
H323 H 0.0736 -0.6106 -0.8444 0.0665 1.0000 Uiso .
H331 H 0.0011 -0.2410 -0.7309 0.0771 1.0000 Uiso .
H332 H -0.1941 -0.2132 -0.7296 0.0771 1.0000 Uiso .
H333 H -0.1238 -0.2310 -0.6028 0.0771 1.0000 Uiso .
H351 H 0.0718 -0.9464 -0.6299 0.0521 1.0000 Uiso .
H361 H 0.1973 -0.8970 -0.4210 0.0448 1.0000 Uiso .
H371 H 0.2956 -0.7919 -0.5902 0.0700 1.0000 Uiso .
H381 H 0.5925 -0.9302 -0.5800 0.1035 1.0000 Uiso .
H382 H 0.5543 -1.0685 -0.5220 0.1035 1.0000 Uiso .
H383 H 0.4758 -0.9040 -0.4453 0.1035 1.0000 Uiso .
H391 H 0.4748 -0.9456 -0.7625 0.0851 1.0000 Uiso .
H392 H 0.4386 -1.0878 -0.7115 0.0851 1.0000 Uiso .
H393 H 0.2852 -0.9384 -0.7485 0.0851 1.0000 Uiso .
H401 H 0.3479 -1.1500 -0.4444 0.0500 1.0000 Uiso .
H411 H -0.0554 -1.0216 -0.4473 0.0951 1.0000 Uiso .
H412 H -0.2007 -0.8710 -0.4904 0.0951 1.0000 Uiso .
H413 H -0.1117 -0.8554 -0.3789 0.0951 1.0000 Uiso .

loop_
_atom_site_aniso_label
_atom_site_aniso_U_11
_atom_site_aniso_U_22
_atom_site_aniso_U_33
_atom_site_aniso_U_23
_atom_site_aniso_U_13
_atom_site_aniso_U_12
N1 0.0309(9) 0.0238(8) 0.0307(9) -0.0000(7) -0.0064(7) -0.0086(7)
C2 0.0326(11) 0.025(1) 0.0321(11) -0.0016(8) -0.0045(9) -0.0096(9)
C3 0.0335(11) 0.025(1) 0.0428(13) 0.0043(9) -0.005(1) -0.0096(9)
C4 0.0298(11) 0.0320(11) 0.0380(12) 0.0019(9) -0.0062(9) -0.0101(9)
O5 0.0351(8) 0.0360(9) 0.0376(8) 0.0020(7) -0.0112(7) -0.0128(7)
C6 0.0378(12) 0.027(1) 0.0302(11) 0.0047(9) -0.0104(9) -0.0134(9)
O7 0.046(1) 0.045(1) 0.0318(9) -0.0006(7) -0.0119(7) -0.0109(8)
C8 0.0444(14) 0.0379(13) 0.0461(14) 0.005(1) -0.0027(11) -0.0204(11)
C9 0.0324(13) 0.0451(14) 0.0631(17) 0.0034(12) -0.0127(12) -0.0118(11)
C10 0.0365(12) 0.0344(12) 0.0502(14) -0.004(1) -0.002(1) -0.018(1)
C11 0.076(2) 0.0485(16) 0.0550(17) -0.0062(13) 0.0182(15) -0.0355(15)
C12 0.072(2) 0.0446(15) 0.0585(17) -0.0103(13) 0.0012(15) -0.0356(15)
C13 0.0305(11) 0.0296(11) 0.0324(11) -0.0006(9) -0.0062(9) -0.0078(9)
C14 0.0348(12) 0.025(1) 0.0377(12) 0.0010(9) -0.0094(9) -0.0091(9)
C15 0.0340(11) 0.022(1) 0.0300(11) -0.0018(8) -0.0083(9) -0.0067(8)
C16 0.0357(12) 0.0258(11) 0.0493(13) -0.0028(9) -0.008(1) -0.0102(9)
C17 0.0616(17) 0.0454(15) 0.0611(17) 0.0198(13) -0.0145(14) -0.0289(13)
C18 0.0401(14) 0.0462(15) 0.0727(19) 0.0008(13) -0.0128(13) -0.0195(12)
O19 0.0408(9) 0.0212(7) 0.0354(8) 0.0003(6) -0.0077(7) -0.0067(6)
C20 0.0420(15) 0.0357(14) 0.084(2) 0.0039(13) -0.0069(14) -0.0201(12)
O21 0.045(1) 0.044(1) 0.0398(9) -0.0081(7) -0.0188(8) -0.0002(8)
N22 0.037(1) 0.032(1) 0.033(1) -0.0016(8) -0.0083(8) -0.0085(8)
C23 0.0364(12) 0.0330(12) 0.0380(12) 0.0016(9) -0.008(1) -0.008(1)
C24 0.0339(13) 0.0424(14) 0.0548(16) 0.0067(12) -0.0111(11) -0.0067(11)
C25 0.0330(13) 0.0445(15) 0.0654(18) -0.0057(13) -0.0075(12) -0.0084(11)
O26 0.040(1) 0.0497(11) 0.0624(12) -0.0131(9) -0.0199(9) -0.0070(8)
C27 0.0417(13) 0.0427(14) 0.0375(12) -0.005(1) -0.0130(11) -0.0097(11)
O28 0.0577(12) 0.0481(11) 0.0505(11) -0.0172(9) -0.0212(9) -0.0002(9)
C29 0.0445(16) 0.0578(18) 0.078(2) -0.0042(16) 0.0089(15) -0.0186(14)
C30 0.0434(17) 0.069(2) 0.108(3) -0.002(2) -0.0305(18) -0.0119(15)
C31 0.0352(12) 0.0436(13) 0.0456(13) 0.0100(11) -0.012(1) -0.0119(11)
C32 0.0430(15) 0.071(2) 0.0450(15) 0.0062(14) -0.0019(12) -0.0180(14)
C33 0.0570(18) 0.0466(16) 0.076(2) 0.0121(15) -0.0130(15) -0.0220(14)
C34 0.0371(12) 0.0370(12) 0.0294(11) 0.0005(9) -0.0083(9) -0.011(1)
C35 0.0461(14) 0.0333(12) 0.0402(13) 0.003(1) -0.0128(11) -0.015(1)
C36 0.0475(14) 0.0316(11) 0.0338(12) 0.0033(9) -0.013(1) -0.012(1)
C37 0.0499(16) 0.0545(17) 0.0569(17) 0.0175(14) -0.0130(13) -0.0166(13)
C38 0.057(2) 0.082(3) 0.092(3) 0.016(2) -0.0243(19) -0.0291(18)
C39 0.0568(19) 0.098(3) 0.0444(16) 0.0197(18) -0.0031(14) -0.0044(18)
O40 0.0683(13) 0.0324(9) 0.049(1) 0.0079(8) -0.0281(9) -0.0129(9)
C41 0.0562(19) 0.065(2) 0.091(3) 0.0287(18) -0.0158(18) -0.0309(16)
O42 0.0741(13) 0.0364(9) 0.041(1) -0.0016(8) -0.0255(9) -0.0155(9)

loop_
_atom_type_symbol
_atom_type_scat_dispersion_real
_atom_type_scat_dispersion_imag
_atom_type_scat_Cromer_Mann_a1
_atom_type_scat_Cromer_Mann_b1
_atom_type_scat_Cromer_Mann_a2
_atom_type_scat_Cromer_Mann_b2
_atom_type_scat_Cromer_Mann_a3
_atom_type_scat_Cromer_Mann_b3
_atom_type_scat_Cromer_Mann_a4
_atom_type_scat_Cromer_Mann_b4
_atom_type_scat_Cromer_Mann_c
_atom_type_scat_source
'C ' 0.0033 0.0016 2.3100 20.8439 1.0200 10.2075 1.5886 0.5687 0.8650 51.6512 0.2156 International_Tables_Vol_IV_Table_2.2B
'H ' 0.0000 0.0000 0.4930 10.5109 0.3229 26.1257 0.1402 3.1424 0.0408 57.7998 0.0030 International_Tables_Vol_IV_Table_2.2B
'N ' 0.0061 0.0033 12.2126 0.0057 3.1322 9.8933 2.0125 28.9975 1.1663 0.5826 -11.5290 International_Tables_Vol_IV_Table_2.2B
'O ' 0.0106 0.0060 3.0485 13.2771 2.2868 5.7011 1.5463 0.3239 0.8670 32.9089 0.2508 International_Tables_Vol_IV_Table_2.2B

loop_
_geom_angle_atom_site_label_1
_geom_angle_site_symmetry_1
_geom_angle_atom_site_label_2
_geom_angle_site_symmetry_2
_geom_angle_atom_site_label_3
_geom_angle_site_symmetry_3
_geom_angle
_geom_angle_publ_flag
C2 . N1 . C6 . 120.50(17) yes
C2 . N1 . C13 . 115.38(17) yes
C6 . N1 . C13 . 123.99(17) yes
N1 . C2 . C3 . 110.78(17) yes
N1 . C2 . C10 . 108.89(17) yes
C3 . C2 . C10 . 114.07(18) yes
N1 . C2 . H21 . 110.377 no
C3 . C2 . H21 . 104.839 no
C10 . C2 . H21 . 107.777 no
C2 . C3 . C4 . 111.67(18) yes
C2 . C3 . H31 . 109.731 no
C4 . C3 . H31 . 109.976 no
C2 . C3 . H32 . 108.343 no
C4 . C3 . H32 . 108.241 no
H31 . C3 . H32 . 108.812 no
C3 . C4 . O5 . 105.37(18) yes
C3 . C4 . C8 . 114.6(2) yes
O5 . C4 . C8 . 109.84(18) yes
C3 . C4 . C9 . 112.0(2) yes
O5 . C4 . C9 . 103.76(19) yes
C8 . C4 . C9 . 110.6(2) yes
C4 . O5 . C6 . 120.35(16) yes
N1 . C6 . O5 . 116.74(18) yes
N1 . C6 . O7 . 125.1(2) yes
O5 . C6 . O7 . 118.14(19) yes
C4 . C8 . H81 . 108.722 no
C4 . C8 . H82 . 110.746 no
H81 . C8 . H82 . 109.764 no
C4 . C8 . H83 . 109.029 no
H81 . C8 . H83 . 108.240 no
H82 . C8 . H83 . 110.284 no
C4 . C9 . H91 . 110.680 no
C4 . C9 . H92 . 110.678 no
H91 . C9 . H92 . 108.573 no
C4 . C9 . H93 . 109.783 no
H91 . C9 . H93 . 108.754 no
H92 . C9 . H93 . 108.311 no
C2 . C10 . C11 . 112.8(2) yes
C2 . C10 . C12 . 110.5(2) yes
C11 . C10 . C12 . 110.1(2) yes
C2 . C10 . H101 . 105.757 no
C11 . C10 . H101 . 107.661 no
C12 . C10 . H101 . 109.752 no
C10 . C11 . H111 . 111.529 no
C10 . C11 . H112 . 109.837 no
H111 . C11 . H112 . 108.182 no
C10 . C11 . H113 . 111.261 no
H111 . C11 . H113 . 108.725 no
H112 . C11 . H113 . 107.158 no
C10 . C12 . H121 . 110.587 no
C10 . C12 . H122 . 110.398 no
H121 . C12 . H122 . 108.647 no
C10 . C12 . H123 . 111.063 no
H121 . C12 . H123 . 107.888 no
H122 . C12 . H123 . 108.166 no
N1 . C13 . C14 . 120.59(19) yes
N1 . C13 . O21 . 118.20(19) yes
C14 . C13 . O21 . 121.04(19) yes
C13 . C14 . C15 . 109.69(18) yes
C13 . C14 . C20 . 107.3(2) yes
C15 . C14 . C20 . 111.55(19) yes
C13 . C14 . H141 . 111.193 no
C15 . C14 . H141 . 106.638 no
C20 . C14 . H141 . 110.507 no
C14 . C15 . C16 . 114.11(17) yes
C14 . C15 . O19 . 109.94(16) yes
C16 . C15 . O19 . 111.61(18) yes
C14 . C15 . H151 . 106.196 no
C16 . C15 . H151 . 106.490 no
O19 . C15 . H151 . 108.121 no
C15 . C16 . C17 . 113.7(2) yes
C15 . C16 . C18 . 110.3(2) yes
C17 . C16 . C18 . 110.5(2) yes
C15 . C16 . H161 . 107.974 no
C17 . C16 . H161 . 105.184 no
C18 . C16 . H161 . 108.989 no
C16 . C17 . H171 . 110.390 no
C16 . C17 . H172 . 110.396 no
H171 . C17 . H172 . 108.681 no
C16 . C17 . H173 . 110.078 no
H171 . C17 . H173 . 108.031 no
H172 . C17 . H173 . 109.212 no
C16 . C18 . H181 . 111.278 no
C16 . C18 . H182 . 109.833 no
H181 . C18 . H182 . 109.273 no
C16 . C18 . H183 . 109.729 no
H181 . C18 . H183 . 108.670 no
H182 . C18 . H183 . 107.988 no
C15 . O19 . H191 . 109.823 no
C14 . C20 . H201 . 110.074 no
C14 . C20 . H202 . 110.004 no
H201 . C20 . H202 . 108.723 no
C14 . C20 . H203 . 109.515 no
H201 . C20 . H203 . 109.241 no
H202 . C20 . H203 . 109.263 no
C23 . N22 . C27 . 120.4(2) yes
C23 . N22 . C34 . 115.79(18) yes
C27 . N22 . C34 . 123.6(2) yes
N22 . C23 . C24 . 110.5(2) yes
N22 . C23 . C31 . 109.50(18) yes
C24 . C23 . C31 . 114.1(2) yes
N22 . C23 . H231 . 109.790 no
C24 . C23 . H231 . 105.572 no
C31 . C23 . H231 . 107.214 no
C23 . C24 . C25 . 111.8(2) yes
C23 . C24 . H241 . 108.321 no
C25 . C24 . H241 . 108.875 no
C23 . C24 . H242 . 110.285 no
C25 . C24 . H242 . 109.610 no
H241 . C24 . H242 . 107.799 no
C24 . C25 . O26 . 106.2(2) yes
C24 . C25 . C29 . 114.3(3) yes
O26 . C25 . C29 . 110.0(2) yes
C24 . C25 . C30 . 111.7(3) yes
O26 . C25 . C30 . 103.1(2) yes
C29 . C25 . C30 . 110.9(3) yes
C25 . O26 . C27 . 120.0(2) yes
N22 . C27 . O26 . 116.3(2) yes
N22 . C27 . O28 . 124.1(2) yes
O26 . C27 . O28 . 119.7(2) yes
C25 . C29 . H291 . 110.557 no
C25 . C29 . H292 . 111.922 no
H291 . C29 . H292 . 109.340 no
C25 . C29 . H293 . 109.634 no
H291 . C29 . H293 . 106.234 no
H292 . C29 . H293 . 108.980 no
C25 . C30 . H301 . 112.419 no
C25 . C30 . H302 . 109.948 no
H301 . C30 . H302 . 109.325 no
C25 . C30 . H303 . 109.532 no
H301 . C30 . H303 . 108.556 no
H302 . C30 . H303 . 106.897 no
C23 . C31 . C32 . 112.7(2) yes
C23 . C31 . C33 . 110.8(2) yes
C32 . C31 . C33 . 111.1(2) yes
C23 . C31 . H311 . 107.279 no
C32 . C31 . H311 . 105.536 no
C33 . C31 . H311 . 109.165 no
C31 . C32 . H321 . 110.973 no
C31 . C32 . H322 . 109.687 no
H321 . C32 . H322 . 110.154 no
C31 . C32 . H323 . 109.411 no
H321 . C32 . H323 . 108.739 no
H322 . C32 . H323 . 107.811 no
C31 . C33 . H331 . 110.001 no
C31 . C33 . H332 . 109.634 no
H331 . C33 . H332 . 107.563 no
C31 . C33 . H333 . 111.141 no
H331 . C33 . H333 . 109.067 no
H332 . C33 . H333 . 109.359 no
N22 . C34 . C35 . 121.6(2) yes
N22 . C34 . O42 . 117.9(2) yes
C35 . C34 . O42 . 120.4(2) yes
C34 . C35 . C36 . 110.0(2) yes
C34 . C35 . C41 . 106.3(2) yes
C36 . C35 . C41 . 111.5(2) yes
C34 . C35 . H351 . 112.144 no
C36 . C35 . H351 . 105.678 no
C41 . C35 . H351 . 111.285 no
C35 . C36 . C37 . 113.2(2) yes
C35 . C36 . O40 . 106.07(19) yes
C37 . C36 . O40 . 110.8(2) yes
C35 . C36 . H361 . 110.969 no
C37 . C36 . H361 . 104.988 no
O40 . C36 . H361 . 110.873 no
C36 . C37 . C38 . 111.0(3) yes
C36 . C37 . C39 . 111.4(3) yes
C38 . C37 . C39 . 111.7(3) yes
C36 . C37 . H371 . 108.177 no
C38 . C37 . H371 . 108.928 no
C39 . C37 . H371 . 105.461 no
C37 . C38 . H381 . 111.954 no
C37 . C38 . H382 . 108.667 no
H381 . C38 . H382 . 108.383 no
C37 . C38 . H383 . 110.589 no
H381 . C38 . H383 . 109.598 no
H382 . C38 . H383 . 107.518 no
C37 . C39 . H391 . 107.815 no
C37 . C39 . H392 . 108.069 no
H391 . C39 . H392 . 109.394 no
C37 . C39 . H393 . 109.761 no
H391 . C39 . H393 . 109.467 no
H392 . C39 . H393 . 112.226 no
C36 . O40 . H401 . 113.211 no
C35 . C41 . H411 . 110.966 no
C35 . C41 . H412 . 109.315 no
H411 . C41 . H412 . 108.923 no
C35 . C41 . H413 . 109.456 no
H411 . C41 . H413 . 110.044 no
H412 . C41 . H413 . 108.080 no

loop_
_geom_bond_atom_site_label_1
_geom_bond_site_symmetry_1
_geom_bond_atom_site_label_2
_geom_bond_site_symmetry_2
_geom_bond_distance
_geom_bond_publ_flag
N1 . C2 . 1.505(3) yes
N1 . C6 . 1.395(3) yes
N1 . C13 . 1.410(3) yes
C2 . C3 . 1.523(3) yes
C2 . C10 . 1.546(3) yes
C2 . H21 . 1.013 no
C3 . C4 . 1.505(3) yes
C3 . H31 . 0.998 no
C3 . H32 . 1.010 no
C4 . O5 . 1.481(3) yes
C4 . C8 . 1.521(3) yes
C4 . C9 . 1.524(3) yes
O5 . C6 . 1.333(3) yes
C6 . O7 . 1.209(3) yes
C8 . H81 . 1.011 no
C8 . H82 . 0.986 no
C8 . H83 . 1.005 no
C9 . H91 . 1.003 no
C9 . H92 . 1.008 no
C9 . H93 . 1.006 no
C10 . C11 . 1.517(4) yes
C10 . C12 . 1.528(4) yes
C10 . H101 . 1.017 no
C11 . H111 . 0.998 no
C11 . H112 . 1.018 no
C11 . H113 . 1.011 no
C12 . H121 . 1.007 no
C12 . H122 . 1.003 no
C12 . H123 . 1.013 no
C13 . C14 . 1.519(3) yes
C13 . O21 . 1.208(3) yes
C14 . C15 . 1.540(3) yes
C14 . C20 . 1.537(4) yes
C14 . H141 . 1.019 no
C15 . C16 . 1.536(3) yes
C15 . O19 . 1.435(2) yes
C15 . H151 . 1.008 no
C16 . C17 . 1.528(4) yes
C16 . C18 . 1.521(4) yes
C16 . H161 . 1.009 no
C17 . H171 . 1.012 no
C17 . H172 . 0.998 no
C17 . H173 . 1.006 no
C18 . H181 . 0.997 no
C18 . H182 . 1.006 no
C18 . H183 . 1.013 no
O19 . H191 . 0.977 no
C20 . H201 . 1.005 no
C20 . H202 . 1.005 no
C20 . H203 . 0.998 no
N22 . C23 . 1.503(3) yes
N22 . C27 . 1.406(3) yes
N22 . C34 . 1.387(3) yes
C23 . C24 . 1.525(3) yes
C23 . C31 . 1.546(4) yes
C23 . H231 . 1.024 no
C24 . C25 . 1.506(4) yes
C24 . H241 . 1.015 no
C24 . H242 . 1.006 no
C25 . O26 . 1.481(3) yes
C25 . C29 . 1.514(5) yes
C25 . C30 . 1.525(4) yes
O26 . C27 . 1.330(3) yes
C27 . O28 . 1.205(3) yes
C29 . H291 . 1.019 no
C29 . H292 . 0.983 no
C29 . H293 . 1.023 no
C30 . H301 . 0.990 no
C30 . H302 . 1.012 no
C30 . H303 . 1.021 no
C31 . C32 . 1.519(4) yes
C31 . C33 . 1.516(4) yes
C31 . H311 . 1.010 no
C32 . H321 . 0.990 no
C32 . H322 . 1.002 no
C32 . H323 . 1.019 no
C33 . H331 . 1.014 no
C33 . H332 . 1.010 no
C33 . H333 . 0.991 no
C34 . C35 . 1.518(3) yes
C34 . O42 . 1.219(3) yes
C35 . C36 . 1.529(3) yes
C35 . C41 . 1.538(4) yes
C35 . H351 . 1.018 no
C36 . C37 . 1.535(4) yes
C36 . O40 . 1.432(3) yes
C36 . H361 . 1.006 no
C37 . C38 . 1.519(5) yes
C37 . C39 . 1.528(5) yes
C37 . H371 . 1.027 no
C38 . H381 . 0.994 no
C38 . H382 . 1.020 no
C38 . H383 . 1.005 no
C39 . H391 . 1.017 no
C39 . H392 . 0.984 no
C39 . H393 . 0.983 no
O40 . H401 . 0.977 no
C41 . H411 . 0.991 no
C41 . H412 . 1.016 no
C41 . H413 . 1.002 no
